data_4020977
loop_
_publ_author_name
'Mark Lautens'
'John Mancuso'

_publ_section_title
;
 Addition of Bifunctional Organoboron Reagents to Strained Alkenes.
 Carbon-Carbon Bond Formation with Rh(I) Catalysis in Aqueous Media
;
_journal_name_full 'Journal of Organic Chemistry'
_journal_page_first 3478
_journal_page_last 3487
_journal_paper_doi 10.1021/jo049874k
_journal_volume 69
_journal_year 2004
_chemical_formula_moiety 'C26 H38 O5 Si'
_chemical_formula_sum 'C26 H38 O5 Si'
_chemical_formula_weight 458.65
_space_group_IT_number 15
_symmetry_cell_setting monoclinic
_symmetry_space_group_name_Hall '-C 2yc'
_symmetry_space_group_name_H-M 'C 1 2/c 1'
_cell_angle_alpha 90.00
_cell_angle_beta 99.2520(10)
_cell_angle_gamma 90.00
_cell_formula_units_Z 8
_cell_length_a 31.4218(7)
_cell_length_b 10.0111(3)
_cell_length_c 17.0551(6)
_cell_measurement_temperature 293(1)
_cell_volume 5295.2(3)
_diffrn_ambient_temperature 293(1)
_exptl_crystal_density_diffrn 1.151
_cod_depositor_comments
;
The following automatic conversions were performed:
'_symmetry_cell_setting' value 'Monoclinic' changed to 'monoclinic'
according to '/home/saulius/struct/CIF-dictionaries/cif_core.dic'
dictionary named 'cif_core.dic' version 2.4.1 from 2010-06-29.

Automatic conversion script
Id: cif_fix_enum 1527 2010-12-29 10:47:43Z saulius 
;
_cod_original_sg_symbol_H-M 'C 2/c'
_cod_database_code 4020977

loop_
_symmetry_equiv_pos_as_xyz
'x, y, z'
'-x, y, -z+1/2'
'x+1/2, y+1/2, z'
'-x+1/2, y+1/2, -z+1/2'
'-x, -y, -z'
'x, -y, z-1/2'
'-x+1/2, -y+1/2, -z'
'x+1/2, -y+1/2, z-1/2'

loop_
_atom_site_label
_atom_site_type_symbol
_atom_site_fract_x
_atom_site_fract_y
_atom_site_fract_z
_atom_site_U_iso_or_equiv
_atom_site_adp_type
_atom_site_occupancy
_atom_site_symmetry_multiplicity
_atom_site_calc_flag
_atom_site_refinement_flags
_atom_site_disorder_assembly
_atom_site_disorder_group
Si1 Si 0.202199(17) 0.47682(6) 0.20238(3) 0.04800(19) Uani 1 1 d . . .
O1 O 0.13724(4) 0.87145(14) 0.22923(8) 0.0488(4) Uani 1 1 d . . .
O2 O 0.01437(5) 0.8054(2) 0.13304(12) 0.0963(7) Uani 1 1 d . . .
O3 O 0.17036(4) 0.60862(14) 0.20002(8) 0.0531(4) Uani 1 1 d . . .
O4 O 0.09105(6) 0.48640(17) 0.38169(11) 0.0870(6) Uani 1 1 d . . .
O5 O 0.04225(5) 0.49827(15) 0.46156(10) 0.0677(5) Uani 1 1 d . . .
C1 C 0.11636(5) 0.74866(19) 0.24535(11) 0.0426(4) Uani 1 1 d . . .
C2 C 0.08471(6) 0.7096(2) 0.16932(12) 0.0537(5) Uani 1 1 d . . .
H2A H 0.1018 0.7031 0.1262 0.064 Uiso 1 1 calc R . .
C3 C 0.05306(7) 0.8242(3) 0.14806(12) 0.0632(6) Uani 1 1 d . . .
C4 C 0.07280(7) 0.9611(3) 0.15061(13) 0.0656(6) Uani 1 1 d . . .
H4A H 0.0896 0.9663 0.1070 0.079 Uiso 1 1 calc R . .
C5 C 0.10478(6) 0.9715(2) 0.22833(12) 0.0537(5) Uani 1 1 d . . .
H5A H 0.1180 1.0604 0.2332 0.064 Uiso 1 1 calc R . .
C6 C 0.08446(6) 0.9395(2) 0.30228(12) 0.0470(5) Uani 1 1 d . . .
H6A H 0.0539 0.9643 0.2946 0.056 Uiso 1 1 calc R . .
C7 C 0.09059(5) 0.78601(19) 0.31299(11) 0.0413(4) Uani 1 1 d . . .
H7A H 0.0624 0.7419 0.3035 0.050 Uiso 1 1 calc R . .
C8 C 0.11234(6) 0.76201(19) 0.40055(11) 0.0429(4) Uani 1 1 d . . .
H8A H 0.1385 0.7082 0.4014 0.051 Uiso 1 1 calc R . .
C9 C 0.12447(6) 0.9005(2) 0.43176(12) 0.0475(5) Uani 1 1 d . . .
C10 C 0.14816(7) 0.9362(3) 0.50478(13) 0.0605(6) Uani 1 1 d . . .
H10A H 0.1587 0.8708 0.5416 0.073 Uiso 1 1 calc R . .
C11 C 0.15582(8) 1.0693(3) 0.52194(17) 0.0751(7) Uani 1 1 d . . .
H11A H 0.1717 1.0938 0.5706 0.090 Uiso 1 1 calc R . .
C12 C 0.14027(9) 1.1657(3) 0.46818(19) 0.0823(8) Uani 1 1 d . . .
H12A H 0.1457 1.2552 0.4807 0.099 Uiso 1 1 calc R . .
C13 C 0.11650(8) 1.1320(2) 0.39550(16) 0.0691(7) Uani 1 1 d . . .
H13A H 0.1060 1.1980 0.3591 0.083 Uiso 1 1 calc R . .
C14 C 0.10862(6) 0.9980(2) 0.37766(13) 0.0509(5) Uani 1 1 d . . .
C15 C 0.03966(9) 1.0745(3) 0.13851(18) 0.0952(10) Uani 1 1 d . . .
H15A H 0.0208 1.0622 0.0888 0.143 Uiso 1 1 calc R . .
H15B H 0.0543 1.1585 0.1381 0.143 Uiso 1 1 calc R . .
H15C H 0.0230 1.0737 0.1811 0.143 Uiso 1 1 calc R . .
C16 C 0.06277(8) 0.5754(3) 0.17381(15) 0.0743(7) Uani 1 1 d . . .
H16A H 0.0440 0.5584 0.1247 0.111 Uiso 1 1 calc R . .
H16B H 0.0463 0.5764 0.2165 0.111 Uiso 1 1 calc R . .
H16C H 0.0842 0.5063 0.1831 0.111 Uiso 1 1 calc R . .
C17 C 0.15132(6) 0.6453(2) 0.26748(11) 0.0464(5) Uani 1 1 d . . .
H17A H 0.1734 0.6810 0.3085 0.056 Uiso 1 1 calc R . .
H17B H 0.1391 0.5667 0.2886 0.056 Uiso 1 1 calc R . .
C18 C 0.24511(9) 0.4831(3) 0.29091(15) 0.0844(8) Uani 1 1 d . . .
H18A H 0.2623 0.5618 0.2885 0.127 Uiso 1 1 calc R . .
H18B H 0.2631 0.4053 0.2918 0.127 Uiso 1 1 calc R . .
H18C H 0.2322 0.4854 0.3382 0.127 Uiso 1 1 calc R . .
C19 C 0.16925(9) 0.3232(3) 0.20792(17) 0.0797(8) Uani 1 1 d . . .
H19A H 0.1469 0.3192 0.1624 0.120 Uiso 1 1 calc R . .
H19B H 0.1565 0.3255 0.2554 0.120 Uiso 1 1 calc R . .
H19C H 0.1874 0.2458 0.2088 0.120 Uiso 1 1 calc R . .
C20 C 0.22481(6) 0.4849(2) 0.10758(12) 0.0528(5) Uani 1 1 d . . .
C21 C 0.24746(10) 0.6183(3) 0.10128(19) 0.0956(10) Uani 1 1 d . . .
H21A H 0.2589 0.6213 0.0524 0.143 Uiso 1 1 calc R . .
H21B H 0.2705 0.6278 0.1453 0.143 Uiso 1 1 calc R . .
H21C H 0.2272 0.6898 0.1022 0.143 Uiso 1 1 calc R . .
C22 C 0.18857(10) 0.4714(3) 0.03654(15) 0.0869(8) Uani 1 1 d . . .
H22A H 0.2005 0.4757 -0.0118 0.130 Uiso 1 1 calc R . .
H22B H 0.1683 0.5428 0.0375 0.130 Uiso 1 1 calc R . .
H22C H 0.1742 0.3873 0.0394 0.130 Uiso 1 1 calc R . .
C23 C 0.25687(9) 0.3704(3) 0.10400(18) 0.0924(9) Uani 1 1 d . . .
H23A H 0.2683 0.3755 0.0551 0.139 Uiso 1 1 calc R . .
H23B H 0.2424 0.2864 0.1066 0.139 Uiso 1 1 calc R . .
H23C H 0.2800 0.3775 0.1480 0.139 Uiso 1 1 calc R . .
C24 C 0.08204(6) 0.6925(2) 0.44946(11) 0.0484(5) Uani 1 1 d . . .
H24A H 0.0947 0.6960 0.5052 0.058 Uiso 1 1 calc R . .
H24B H 0.0550 0.7409 0.4432 0.058 Uiso 1 1 calc R . .
C25 C 0.07314(6) 0.5494(2) 0.42604(12) 0.0508(5) Uani 1 1 d . . .
C26 C 0.03031(9) 0.3618(2) 0.44276(18) 0.0791(8) Uani 1 1 d . . .
H26A H 0.0061 0.3381 0.4677 0.119 Uiso 1 1 calc R . .
H26B H 0.0542 0.3042 0.4619 0.119 Uiso 1 1 calc R . .
H26C H 0.0228 0.3521 0.3862 0.119 Uiso 1 1 calc R . .

loop_
_atom_site_aniso_label
_atom_site_aniso_U_11
_atom_site_aniso_U_22
_atom_site_aniso_U_33
_atom_site_aniso_U_23
_atom_site_aniso_U_13
_atom_site_aniso_U_12
Si1 0.0486(3) 0.0439(3) 0.0529(3) -0.0021(3) 0.0125(2) 0.0055(2)
O1 0.0393(7) 0.0496(9) 0.0609(8) 0.0050(6) 0.0183(6) 0.0008(6)
O2 0.0473(10) 0.1261(18) 0.1085(15) -0.0107(12) -0.0088(9) 0.0077(10)
O3 0.0549(8) 0.0536(9) 0.0550(8) -0.0022(7) 0.0212(6) 0.0127(6)
O4 0.1166(14) 0.0517(11) 0.1106(14) -0.0122(10) 0.0723(12) -0.0133(10)
O5 0.0709(10) 0.0510(10) 0.0907(12) -0.0001(8) 0.0416(9) -0.0072(7)
C1 0.0358(9) 0.0465(12) 0.0470(10) -0.0019(9) 0.0107(8) -0.0016(8)
C2 0.0466(11) 0.0675(15) 0.0473(11) -0.0069(10) 0.0083(9) -0.0006(10)
C3 0.0509(13) 0.0912(19) 0.0472(12) 0.0002(12) 0.0070(9) 0.0090(11)
C4 0.0595(13) 0.0807(18) 0.0596(13) 0.0223(12) 0.0183(10) 0.0154(12)
C5 0.0497(11) 0.0493(13) 0.0654(13) 0.0095(10) 0.0195(10) 0.0055(9)
C6 0.0396(9) 0.0450(12) 0.0590(12) 0.0053(9) 0.0163(8) 0.0063(8)
C7 0.0338(9) 0.0436(11) 0.0476(10) -0.0028(8) 0.0100(7) -0.0010(7)
C8 0.0393(9) 0.0445(11) 0.0460(10) -0.0015(8) 0.0105(8) 0.0024(8)
C9 0.0397(9) 0.0503(13) 0.0552(12) -0.0095(10) 0.0161(8) -0.0023(8)
C10 0.0531(12) 0.0699(16) 0.0600(13) -0.0150(11) 0.0138(10) -0.0049(11)
C11 0.0657(14) 0.081(2) 0.0813(17) -0.0359(16) 0.0202(13) -0.0183(14)
C12 0.0821(17) 0.0614(18) 0.110(2) -0.0395(17) 0.0360(16) -0.0210(14)
C13 0.0756(15) 0.0442(14) 0.0936(18) -0.0085(13) 0.0318(14) 0.0005(11)
C14 0.0451(10) 0.0458(13) 0.0663(13) -0.0087(10) 0.0226(9) 0.0009(8)
C15 0.0898(19) 0.100(2) 0.096(2) 0.0394(18) 0.0166(16) 0.0370(17)
C16 0.0695(15) 0.0790(19) 0.0706(15) -0.0179(13) -0.0003(12) -0.0163(13)
C17 0.0434(10) 0.0488(12) 0.0494(11) -0.0049(9) 0.0143(8) 0.0040(8)
C18 0.0880(18) 0.088(2) 0.0708(16) -0.0048(14) -0.0058(13) 0.0204(15)
C19 0.0903(18) 0.0563(16) 0.100(2) 0.0039(14) 0.0391(15) -0.0051(13)
C20 0.0515(11) 0.0491(13) 0.0605(12) -0.0050(10) 0.0169(9) 0.0047(9)
C21 0.106(2) 0.077(2) 0.116(2) -0.0075(17) 0.0575(19) -0.0258(16)
C22 0.103(2) 0.096(2) 0.0599(15) 0.0026(14) 0.0064(14) -0.0002(17)
C23 0.0930(19) 0.092(2) 0.102(2) -0.0027(17) 0.0441(16) 0.0374(16)
C24 0.0506(11) 0.0494(13) 0.0473(11) 0.0017(9) 0.0142(8) 0.0031(9)
C25 0.0538(11) 0.0489(13) 0.0521(12) 0.0075(10) 0.0156(9) 0.0036(9)
C26 0.0844(17) 0.0485(15) 0.113(2) -0.0003(14) 0.0437(15) -0.0106(12)

loop_
_geom_bond_atom_site_label_1
_geom_bond_atom_site_label_2
_geom_bond_distance
_geom_bond_site_symmetry_2
_geom_bond_publ_flag
Si1 O3 1.6524(14) . ?
Si1 C18 1.857(2) . ?
Si1 C19 1.865(3) . ?
Si1 C20 1.869(2) . ?
O1 C5 1.427(2) . ?
O1 C1 1.440(2) . ?
O2 C3 1.216(3) . ?
O3 C17 1.427(2) . ?
O4 C25 1.193(2) . ?
O5 C25 1.327(2) . ?
O5 C26 1.439(3) . ?
C1 C17 1.512(3) . ?
C1 C2 1.552(3) . ?
C1 C7 1.558(2) . ?
C2 C16 1.518(3) . ?
C2 C3 1.523(3) . ?
C3 C4 1.502(4) . ?
C4 C15 1.531(3) . ?
C4 C5 1.533(3) . ?
C5 C6 1.536(3) . ?
C6 C14 1.503(3) . ?
C6 C7 1.556(3) . ?
C7 C8 1.558(3) . ?
C8 C9 1.512(3) . ?
C8 C24 1.530(3) . ?
C9 C14 1.380(3) . ?
C9 C10 1.391(3) . ?
C10 C11 1.377(4) . ?
C11 C12 1.367(4) . ?
C12 C13 1.382(4) . ?
C13 C14 1.388(3) . ?
C20 C21 1.525(3) . ?
C20 C22 1.530(3) . ?
C20 C23 1.534(3) . ?
C24 C25 1.501(3) . ?
